data_4518118
loop_
_publ_author_name
'Gogia, Alisha'
'Das, Prasenjit'
'Mandal, Sanjay K.'

_publ_section_title
;
 Tunable Strategies Involving Flexibility and Angularity of Dual Linkers
 for a 3D Metal-Organic Framework Capable of Multimedia Iodine Capture.
;
_journal_name_full 'ACS applied materials &amp; interfaces'
_journal_paper_doi 10.1021/acsami.0c13094
_journal_year 2020
_chemical_formula_moiety 'C62 H54 Mn2 N10 O11, C H4 O'
_chemical_formula_sum 'C63 H58 Mn2 N10 O12'
_chemical_formula_weight 1257.07
_space_group_crystal_system triclinic
_space_group_IT_number 2
_space_group_name_Hall '-P 1'
_space_group_name_H-M_alt 'P -1'
_atom_sites_solution_hydrogens mixed
_cell_angle_alpha 104.520(8)
_cell_angle_beta 100.667(8)
_cell_angle_gamma 99.634(8)
_cell_formula_units_Z 2
_cell_length_a 12.526(5)
_cell_length_b 14.871(5)
_cell_length_c 16.950(6)
_cell_measurement_reflns_used 6538
_cell_measurement_temperature 100.(2)
_cell_measurement_theta_max 26.2518
_cell_measurement_theta_min 1.5026
_cell_volume 2926.9(19)
_computing_cell_refinement 'APEX2 v2014.11-0 (Bruker AXS)'
_computing_data_reduction 'SAINT V8.34A (Bruker AXS Inc., 2013)'
_computing_structure_refinement 'SHELXL-2014/7 (Sheldrick, 2014)'
_diffrn_ambient_temperature 100.(2)
_diffrn_detector_area_resol_mean 8.3333
_diffrn_measured_fraction_theta_full 0.987
_diffrn_measured_fraction_theta_max 0.987
_diffrn_measurement_device_type 'Bruker Kappa APEX II'
_diffrn_measurement_method 'phi and omega scan'
_diffrn_radiation_monochromator Graphite
_diffrn_radiation_type 'Mo K\a'
_diffrn_radiation_wavelength 0.71073
_diffrn_reflns_av_R_equivalents 0.0496
_diffrn_reflns_av_unetI/netI 0.0405
_diffrn_reflns_limit_h_max 14
_diffrn_reflns_limit_h_min -14
_diffrn_reflns_limit_k_max 17
_diffrn_reflns_limit_k_min -17
_diffrn_reflns_limit_l_max 20
_diffrn_reflns_limit_l_min -20
_diffrn_reflns_number 41416
_diffrn_reflns_theta_full 25.13
_diffrn_reflns_theta_max 25.13
_diffrn_reflns_theta_min 1.28
_diffrn_source 'Sealed tube'
_diffrn_source_type 'Fine Focus'
_exptl_absorpt_coefficient_mu 0.505
_exptl_absorpt_correction_T_max 0.7452
_exptl_absorpt_correction_T_min 0.6838
_exptl_absorpt_correction_type multi-scan
_exptl_absorpt_process_details 'SADABS V2014/5 (Bruker AXS Inc.)'
_exptl_crystal_colour colorless
_exptl_crystal_density_diffrn 1.426
_exptl_crystal_density_method 'not measured'
_exptl_crystal_description needle
_exptl_crystal_F_000 1304
_exptl_crystal_size_max 0.200
_exptl_crystal_size_mid 0.200
_exptl_crystal_size_min 0.200
_refine_diff_density_max 0.304
_refine_diff_density_min -0.408
_refine_ls_extinction_method SHELXL
_refine_ls_goodness_of_fit_ref 1.066
_refine_ls_hydrogen_treatment mixed
_refine_ls_matrix_type full
_refine_ls_number_parameters 792
_refine_ls_number_reflns 10310
_refine_ls_number_restraints 3
_refine_ls_restrained_S_all 1.066
_refine_ls_R_factor_all 0.0475
_refine_ls_R_factor_gt 0.0351
_refine_ls_shift/su_max 0.028
_refine_ls_shift/su_mean 0.000
_refine_ls_structure_factor_coef Fsqd
_refine_ls_weighting_details 'w=1/[\s^2^(Fo^2^)+(0.0517P)^2^+0.8688P] where P=(Fo^2^+2Fc^2^)/3'
_refine_ls_weighting_scheme calc
_refine_ls_wR_factor_gt 0.0914
_refine_ls_wR_factor_ref 0.1027
_reflns_number_gt 8402
_reflns_number_total 10310
_reflns_threshold_expression 'I > 2\s(I)'
_cod_data_source_file am0c13094_si_003.cif
_cod_data_source_block 2
_cod_original_cell_volume 2926.9(18)
_cod_database_code 4518118

loop_
_space_group_symop_operation_xyz
'x, y, z'
'-x, -y, -z'

loop_
_atom_site_type_symbol
_atom_site_label
_atom_site_fract_x
_atom_site_fract_y
_atom_site_fract_z
_atom_site_U_iso_or_equiv
_atom_site_adp_type
_atom_site_calc_flag
_atom_site_refinement_flags_adp
_atom_site_refinement_flags_occupancy
_atom_site_refinement_flags_posn
_atom_site_occupancy
_atom_site_disorder_assembly
_atom_site_disorder_group
Mn Mn1 0.38143(2) 0.11981(2) 0.68224(2) 0.02166(9) Uani d . . . 1 . .
Mn Mn2 0.64247(2) 0.85871(2) 0.79144(2) 0.02245(9) Uani d . . . 1 . .
O O1 -0.01134(11) -0.48488(10) 0.62940(9) 0.0270(3) Uani d . . . 1 . .
O O2 0.19997(14) 0.00364(11) 0.69576(10) 0.0381(4) Uani d . . . 1 . .
O O3 0.35350(12) -0.02811(10) 0.65998(10) 0.0325(4) Uani d . . . 1 . .
O O4 0.52311(13) 0.20329(12) 0.66872(11) 0.0436(4) Uani d . . . 1 . .
O O5 0.61244(17) 0.08637(13) 0.64919(14) 0.0611(6) Uani d . . . 1 . .
O O6 0.49065(11) 0.76930(10) 0.78813(10) 0.0306(4) Uani d . . . 1 . .
O O7 0.43241(14) 0.89538(11) 0.85005(12) 0.0480(5) Uani d . . . 1 . .
O O8 0.55205(14) 0.93324(13) 0.71299(13) 0.0465(5) Uani d . . D 1 . .
H H8A 0.5857(19) 0.9829(13) 0.7058(19) 0.07 Uiso d U . D 1 . .
H H8B 0.4866(10) 0.939(2) 0.7045(19) 0.07 Uiso d U . D 1 . .
O O9 0.76010(15) 0.98577(12) 0.81889(12) 0.0508(5) Uani d . . . 1 . .
O O10 0.92029(15) 0.97599(12) 0.78148(11) 0.0443(4) Uani d . . . 1 . .
O O11 1.04112(12) 1.46275(10) 0.83922(10) 0.0313(4) Uani d . . . 1 . .
N N1 0.05822(16) -0.60730(13) 0.57799(13) 0.0382(5) Uani d . . . 1 . .
N N2 0.12867(16) -0.52367(13) 0.57705(13) 0.0378(5) Uani d . . . 1 . .
N N3 0.42111(14) 0.17295(12) 0.82048(11) 0.0276(4) Uani d . . . 1 . .
N N4 0.26843(14) 0.22771(12) 0.71134(11) 0.0250(4) Uani d . . . 1 . .
N N5 0.27242(14) 0.10907(12) 0.56071(11) 0.0245(4) Uani d . . . 1 . .
N N6 0.70800(14) 0.89027(12) 0.93580(11) 0.0261(4) Uani d . . . 1 . .
N N7 0.77263(14) 0.76224(12) 0.81721(10) 0.0227(4) Uani d . . . 1 . .
N N8 0.65696(14) 0.76503(13) 0.66293(11) 0.0274(4) Uani d . . . 1 . .
N N9 0.90963(17) 1.49226(14) 0.90525(14) 0.0432(5) Uani d . . . 1 . .
N N10 0.97174(17) 1.57937(14) 0.90315(14) 0.0432(5) Uani d . . . 1 . .
C C35 0.5833(2) 0.75047(18) 0.58978(15) 0.0388(6) Uani d . . . 1 . .
H H35 0.5251 0.784 0.5896 0.047 Uiso calc U . R 1 . .
C C1 0.25605(18) -0.05395(15) 0.67192(14) 0.0281(5) Uani d . . . 1 . .
C C2 0.21156(17) -0.15848(15) 0.65433(13) 0.0253(5) Uani d . . . 1 . .
C C3 0.26581(18) -0.22497(15) 0.61566(14) 0.0302(5) Uani d . . . 1 . .
H H3 0.3325 -0.2036 0.6001 0.036 Uiso calc U . R 1 . .
C C4 0.22442(18) -0.32119(15) 0.59950(15) 0.0318(5) Uani d . . . 1 . .
H H4 0.2623 -0.3659 0.573 0.038 Uiso calc U . R 1 . .
C C5 0.12663(16) -0.35267(15) 0.62227(13) 0.0251(5) Uani d . . . 1 . .
C C6 0.07251(17) -0.28669(15) 0.66068(14) 0.0305(5) Uani d . . . 1 . .
H H6 0.0059 -0.308 0.6763 0.037 Uiso calc U . R 1 . .
C C7 0.11391(17) -0.19076(16) 0.67649(14) 0.0301(5) Uani d . . . 1 . .
H H7 0.0756 -0.1463 0.7027 0.036 Uiso calc U . R 1 . .
C C8 0.08522(17) -0.45438(15) 0.60727(14) 0.0273(5) Uani d . . . 1 . .
C C9 -0.02262(17) -0.58113(15) 0.60824(14) 0.0273(5) Uani d . . . 1 . .
C C10 -0.11814(17) -0.64143(15) 0.62116(14) 0.0257(5) Uani d . . . 1 . .
C C11 -0.13367(19) -0.73932(16) 0.59064(16) 0.0356(6) Uani d . . . 1 . .
H H11 -0.0831 -0.7654 0.5612 0.043 Uiso calc U . R 1 . .
C C12 -0.22171(19) -0.79926(16) 0.60246(16) 0.0356(6) Uani d . . . 1 . .
H H12 -0.23 -0.8663 0.5825 0.043 Uiso calc U . R 1 . .
C C13 -0.29801(17) -0.76331(15) 0.64296(14) 0.0271(5) Uani d . . . 1 . .
C C14 -0.28353(19) -0.66540(16) 0.67238(15) 0.0353(6) Uani d . . . 1 . .
H H14 -0.3358 -0.6396 0.7 0.042 Uiso calc U . R 1 . .
C C15 -0.19404(19) -0.60434(16) 0.66220(16) 0.0350(6) Uani d . . . 1 . .
H H15 -0.1848 -0.5373 0.6833 0.042 Uiso calc U . R 1 . .
C C16 0.60562(19) 0.16946(16) 0.65487(14) 0.0321(5) Uani d . . . 1 . .
C C17 0.29028(18) 0.06668(15) 0.48599(14) 0.0291(5) Uani d . . . 1 . .
H H17 0.3569 0.0444 0.4847 0.035 Uiso calc U . R 1 . .
C C18 0.2163(2) 0.05426(17) 0.41146(15) 0.0376(6) Uani d . . . 1 . .
H H18 0.231 0.0236 0.3596 0.045 Uiso calc U . R 1 . .
C C19 0.1207(2) 0.0871(2) 0.41352(17) 0.0555(8) Uani d . . . 1 . .
H H19 0.0675 0.0789 0.3629 0.067 Uiso calc U . R 1 . .
C C20 0.1026(2) 0.1323(2) 0.48991(16) 0.0510(7) Uani d . . . 1 . .
H H20 0.0375 0.1568 0.4924 0.061 Uiso calc U . R 1 . .
C C21 0.17969(18) 0.14165(15) 0.56257(14) 0.0283(5) Uani d . . . 1 . .
C C22 0.16154(18) 0.18344(16) 0.64866(13) 0.0299(5) Uani d . . . 1 . .
H H22A 0.1168 0.232 0.6463 0.036 Uiso calc U . R 1 . .
H H22B 0.1191 0.1325 0.6661 0.036 Uiso calc U . R 1 . .
C C23 0.25621(18) 0.23745(16) 0.79812(13) 0.0298(5) Uani d . . . 1 . .
H H23A 0.1929 0.1871 0.797 0.036 Uiso calc U . R 1 . .
H H23B 0.2386 0.2999 0.8208 0.036 Uiso calc U . R 1 . .
C C24 0.36001(18) 0.23007(15) 0.85557(13) 0.0264(5) Uani d . . . 1 . .
C C25 0.3866(2) 0.27621(16) 0.94099(14) 0.0341(5) Uani d . . . 1 . .
H H25 0.3424 0.3168 0.9645 0.041 Uiso calc U . R 1 . .
C C26 0.4790(2) 0.26181(18) 0.99129(15) 0.0408(6) Uani d . . . 1 . .
H H26 0.4992 0.2924 1.05 0.049 Uiso calc U . R 1 . .
C C27 0.5412(2) 0.20258(19) 0.95512(15) 0.0427(6) Uani d . . . 1 . .
H H27 0.6047 0.1916 0.9885 0.051 Uiso calc U . R 1 . .
C C28 0.51011(19) 0.15975(17) 0.87022(15) 0.0360(5) Uani d . . . 1 . .
H H28 0.5534 0.119 0.8455 0.043 Uiso calc U . R 1 . .
C C29 0.31496(19) 0.31983(15) 0.69957(14) 0.0314(5) Uani d . . . 1 . .
H H29A 0.2584 0.3589 0.7026 0.038 Uiso calc U . R 1 . .
H H29B 0.3281 0.3078 0.6424 0.038 Uiso calc U . R 1 . .
C C30 0.4225(2) 0.37738(15) 0.76176(14) 0.0330(5) Uani d . . . 1 . .
H H30A 0.4068 0.4042 0.8169 0.04 Uiso calc U . R 1 . .
H H30B 0.4746 0.3352 0.7689 0.04 Uiso calc U . R 1 . .
C C31 0.4762(2) 0.45747(15) 0.73191(14) 0.0321(5) Uani d . . . 1 . .
H H31A 0.4195 0.4927 0.7156 0.039 Uiso calc U . R 1 . .
H H31B 0.5023 0.4299 0.6814 0.039 Uiso calc U . R 1 . .
C C32 0.5739(2) 0.52688(15) 0.79760(14) 0.0336(5) Uani d . . . 1 . .
H H32A 0.5472 0.5563 0.8473 0.04 Uiso calc U . R 1 . .
H H32B 0.6293 0.4912 0.8155 0.04 Uiso calc U . R 1 . .
C C33 0.63043(19) 0.60493(15) 0.76695(14) 0.0298(5) Uani d . . . 1 . .
H H33A 0.5747 0.6386 0.7458 0.036 Uiso calc U . R 1 . .
H H33B 0.6624 0.5764 0.7199 0.036 Uiso calc U . R 1 . .
C C34 0.72215(18) 0.67552(15) 0.83667(14) 0.0289(5) Uani d . . . 1 . .
H H34A 0.6916 0.6953 0.8865 0.035 Uiso calc U . R 1 . .
H H34B 0.7819 0.6426 0.8519 0.035 Uiso calc U . R 1 . .
C C36 0.5880(2) 0.6898(2) 0.51575(16) 0.0488(7) Uani d . . . 1 . .
H H36 0.5343 0.682 0.4655 0.059 Uiso calc U . R 1 . .
C C37 0.6712(2) 0.64055(19) 0.51503(16) 0.0458(6) Uani d . . . 1 . .
H H37 0.6763 0.598 0.4644 0.055 Uiso calc U . R 1 . .
C C38 0.7475(2) 0.65401(17) 0.58927(14) 0.0364(6) Uani d . . . 1 . .
H H38 0.8056 0.6203 0.5905 0.044 Uiso calc U . R 1 . .
C C39 0.73872(17) 0.71718(15) 0.66230(13) 0.0269(5) Uani d . . . 1 . .
C C40 0.82196(18) 0.73883(16) 0.74432(13) 0.0282(5) Uani d . . . 1 . .
H H40A 0.8549 0.6829 0.7451 0.034 Uiso calc U . R 1 . .
H H40B 0.8828 0.7932 0.749 0.034 Uiso calc U . R 1 . .
C C41 0.85836(17) 0.82368(16) 0.89128(13) 0.0283(5) Uani d . . . 1 . .
H H41A 0.9055 0.8726 0.8746 0.034 Uiso calc U . R 1 . .
H H41B 0.9067 0.7847 0.9129 0.034 Uiso calc U . R 1 . .
C C42 0.80842(17) 0.87220(15) 0.95988(13) 0.0261(5) Uani d . . . 1 . .
C C43 0.8674(2) 0.90067(17) 1.04269(15) 0.0349(5) Uani d . . . 1 . .
H H43 0.9383 0.8865 1.0575 0.042 Uiso calc U . R 1 . .
C C44 0.8219(2) 0.95023(16) 1.10399(15) 0.0380(6) Uani d . . . 1 . .
H H44 0.8615 0.9714 1.1612 0.046 Uiso calc U . R 1 . .
C C45 0.7187(2) 0.96817(15) 1.08053(15) 0.0352(6) Uani d . . . 1 . .
H H45 0.6849 1.0007 1.1214 0.042 Uiso calc U . R 1 . .
C C46 0.66481(19) 0.93825(15) 0.99651(14) 0.0308(5) Uani d . . . 1 . .
H H46 0.594 0.952 0.9806 0.037 Uiso calc U . R 1 . .
C C47 0.42110(17) 0.80884(15) 0.82089(14) 0.0276(5) Uani d . . . 1 . .
C C48 0.31947(16) 0.74265(15) 0.82776(13) 0.0246(5) Uani d . . . 1 . .
C C49 0.30443(18) 0.64513(15) 0.79754(14) 0.0288(5) Uani d . . . 1 . .
H H49 0.3561 0.6193 0.7692 0.035 Uiso calc U . R 1 . .
C C50 0.21479(18) 0.58414(16) 0.80796(14) 0.0310(5) Uani d . . . 1 . .
H H50 0.2056 0.5171 0.787 0.037 Uiso calc U . R 1 . .
C C51 0.13887(17) 0.62088(15) 0.84884(14) 0.0274(5) Uani d . . . 1 . .
C C52 0.15210(18) 0.71910(15) 0.87828(15) 0.0314(5) Uani d . . . 1 . .
H H52 0.0999 0.7449 0.906 0.038 Uiso calc U . R 1 . .
C C53 0.24134(17) 0.77896(15) 0.86717(14) 0.0299(5) Uani d . . . 1 . .
H H53 0.2495 0.846 0.8868 0.036 Uiso calc U . R 1 . .
C C54 0.04824(17) 0.55818(15) 0.86498(15) 0.0301(5) Uani d . . . 1 . .
C C55 0.95327(18) 1.42647(16) 0.86760(15) 0.0328(5) Uani d . . . 1 . .
C C56 0.92540(18) 1.32391(16) 0.85213(15) 0.0323(5) Uani d . . . 1 . .
C C57 0.97770(19) 1.26707(17) 0.80158(16) 0.0377(6) Uani d . . . 1 . .
H H57 1.0307 1.2953 0.7763 0.045 Uiso calc U . R 1 . .
C C58 0.9536(2) 1.16974(17) 0.78755(16) 0.0390(6) Uani d . . . 1 . .
H H58 0.9906 1.1315 0.7531 0.047 Uiso calc U . R 1 . .
C C59 0.87640(18) 1.12745(16) 0.82302(14) 0.0311(5) Uani d . . . 1 . .
C C60 0.8231(2) 1.18403(18) 0.87259(17) 0.0451(7) Uani d . . . 1 . .
H H60 0.7686 1.1551 0.8963 0.054 Uiso calc U . R 1 . .
C C61 0.8473(2) 1.28144(18) 0.88842(18) 0.0463(7) Uani d . . . 1 . .
H H61 0.8111 1.3195 0.9238 0.056 Uiso calc U . R 1 . .
C C62 0.85176(19) 1.02001(17) 0.80614(14) 0.0341(5) Uani d . . . 1 . .
O O12 0.75240(19) 0.54792(16) 1.00969(16) 0.0734(6) Uani d . . . 1 . .
H H12A 0.8029 0.5318 0.9866 0.11 Uiso calc U . R 1 . .
C C63 0.6692(3) 0.4672(2) 0.99789(19) 0.0616(8) Uani d . . . 1 . .
H H63A 0.6376 0.4371 0.9377 0.092 Uiso calc U . R 1 . .
H H63B 0.6103 0.486 1.0249 0.092 Uiso calc U . R 1 . .
H H63C 0.7012 0.4221 1.0228 0.092 Uiso calc U . R 1 . .

loop_
_atom_site_aniso_label
_atom_site_aniso_U_11
_atom_site_aniso_U_22
_atom_site_aniso_U_33
_atom_site_aniso_U_12
_atom_site_aniso_U_13
_atom_site_aniso_U_23
Mn1 0.02284(17) 0.01971(17) 0.02311(19) 0.00250(12) 0.00745(13) 0.00749(13)
Mn2 0.02056(17) 0.01988(17) 0.0289(2) 0.00246(12) 0.00850(14) 0.01012(14)
O1 0.0233(7) 0.0217(8) 0.0364(9) -0.0016(6) 0.0106(7) 0.0108(7)
O2 0.0479(10) 0.0280(9) 0.0428(10) 0.0103(8) 0.0175(8) 0.0122(8)
O3 0.0261(8) 0.0258(8) 0.0461(10) -0.0005(6) 0.0045(7) 0.0181(7)
O4 0.0337(9) 0.0421(10) 0.0521(12) -0.0040(8) 0.0211(8) 0.0089(8)
O5 0.0635(13) 0.0352(11) 0.0951(17) -0.0005(9) 0.0356(12) 0.0329(11)
O6 0.0232(8) 0.0285(8) 0.0414(10) 0.0024(6) 0.0131(7) 0.0108(7)
O7 0.0393(10) 0.0235(9) 0.0816(14) -0.0005(7) 0.0303(9) 0.0092(9)
O8 0.0301(9) 0.0494(11) 0.0794(14) 0.0143(8) 0.0185(9) 0.0458(10)
O9 0.0474(11) 0.0380(10) 0.0603(13) -0.0139(8) 0.0114(9) 0.0186(9)
O10 0.0569(11) 0.0330(10) 0.0391(11) 0.0008(8) 0.0115(9) 0.0095(8)
O11 0.0258(8) 0.0268(8) 0.0418(10) -0.0022(6) 0.0115(7) 0.0137(7)
N1 0.0354(11) 0.0253(10) 0.0540(14) -0.0001(8) 0.0211(10) 0.0088(9)
N2 0.0339(11) 0.0259(10) 0.0527(14) -0.0033(8) 0.0220(10) 0.0077(9)
N3 0.0297(10) 0.0288(10) 0.0242(10) 0.0022(8) 0.0077(8) 0.0095(8)
N4 0.0310(10) 0.0237(9) 0.0220(10) 0.0064(7) 0.0088(8) 0.0076(8)
N5 0.0304(10) 0.0220(9) 0.0223(10) 0.0045(7) 0.0093(8) 0.0075(8)
N6 0.0289(9) 0.0213(9) 0.0293(11) 0.0039(7) 0.0104(8) 0.0078(8)
N7 0.0256(9) 0.0223(9) 0.0208(10) 0.0053(7) 0.0088(7) 0.0053(7)
N8 0.0293(10) 0.0317(10) 0.0242(10) 0.0055(8) 0.0094(8) 0.0120(8)
N9 0.0366(11) 0.0321(11) 0.0667(16) 0.0006(9) 0.0261(11) 0.0191(11)
N10 0.0375(11) 0.0310(11) 0.0667(16) 0.0014(9) 0.0267(11) 0.0177(10)
C35 0.0397(14) 0.0484(15) 0.0325(15) 0.0141(11) 0.0084(11) 0.0169(12)
C1 0.0302(12) 0.0272(12) 0.0262(13) 0.0011(10) 0.0016(10) 0.0136(10)
C2 0.0241(11) 0.0254(11) 0.0266(12) 0.0022(9) 0.0027(9) 0.0126(9)
C3 0.0265(11) 0.0276(12) 0.0381(14) -0.0009(9) 0.0124(10) 0.0134(10)
C4 0.0317(12) 0.0267(12) 0.0393(14) 0.0035(9) 0.0157(10) 0.0103(10)
C5 0.0228(10) 0.0251(11) 0.0270(12) 0.0001(9) 0.0051(9) 0.0108(9)
C6 0.0208(11) 0.0318(12) 0.0388(14) -0.0015(9) 0.0098(10) 0.0129(10)
C7 0.0265(11) 0.0287(12) 0.0369(14) 0.0053(9) 0.0092(10) 0.0124(10)
C8 0.0230(11) 0.0288(12) 0.0286(13) -0.0025(9) 0.0081(9) 0.0097(10)
C9 0.0271(11) 0.0219(11) 0.0300(13) 0.0000(9) 0.0065(9) 0.0060(9)
C10 0.0233(11) 0.0236(11) 0.0291(13) -0.0004(9) 0.0058(9) 0.0097(9)
C11 0.0311(12) 0.0257(12) 0.0506(16) 0.0045(10) 0.0191(11) 0.0065(11)
C12 0.0370(13) 0.0194(11) 0.0504(16) 0.0029(9) 0.0159(11) 0.0086(11)
C13 0.0267(11) 0.0270(12) 0.0270(13) 0.0004(9) 0.0048(9) 0.0120(10)
C14 0.0329(12) 0.0282(12) 0.0479(16) 0.0045(10) 0.0222(11) 0.0092(11)
C15 0.0368(13) 0.0203(11) 0.0493(16) 0.0023(10) 0.0181(11) 0.0096(10)
C16 0.0330(13) 0.0332(13) 0.0257(13) -0.0052(10) 0.0091(10) 0.0075(10)
C17 0.0341(12) 0.0264(12) 0.0274(13) 0.0070(9) 0.0104(10) 0.0063(10)
C18 0.0517(15) 0.0395(14) 0.0240(13) 0.0168(12) 0.0109(11) 0.0076(11)
C19 0.0649(19) 0.077(2) 0.0257(15) 0.0374(16) 0.0007(13) 0.0101(14)
C20 0.0531(16) 0.073(2) 0.0321(15) 0.0414(15) 0.0061(12) 0.0094(14)
C21 0.0332(12) 0.0281(12) 0.0255(12) 0.0105(9) 0.0066(10) 0.0093(10)
C22 0.0318(12) 0.0350(13) 0.0255(13) 0.0134(10) 0.0093(10) 0.0078(10)
C23 0.0347(12) 0.0327(12) 0.0238(12) 0.0075(10) 0.0131(10) 0.0072(10)
C24 0.0331(12) 0.0229(11) 0.0240(12) 0.0000(9) 0.0111(9) 0.0091(9)
C25 0.0465(14) 0.0289(12) 0.0267(13) 0.0029(10) 0.0137(11) 0.0076(10)
C26 0.0516(15) 0.0424(15) 0.0215(13) -0.0004(12) 0.0051(11) 0.0069(11)
C27 0.0387(14) 0.0583(17) 0.0296(15) 0.0074(12) 0.0028(11) 0.0160(13)
C28 0.0358(13) 0.0431(14) 0.0308(14) 0.0099(11) 0.0085(11) 0.0126(11)
C29 0.0474(14) 0.0227(11) 0.0286(13) 0.0111(10) 0.0136(11) 0.0104(10)
C30 0.0506(14) 0.0216(11) 0.0280(13) 0.0053(10) 0.0144(11) 0.0074(10)
C31 0.0516(14) 0.0190(11) 0.0283(13) 0.0076(10) 0.0155(11) 0.0074(9)
C32 0.0545(15) 0.0225(11) 0.0264(13) 0.0070(10) 0.0156(11) 0.0085(10)
C33 0.0424(13) 0.0215(11) 0.0287(13) 0.0074(10) 0.0140(10) 0.0086(9)
C34 0.0389(13) 0.0263(12) 0.0271(13) 0.0102(10) 0.0123(10) 0.0125(10)
C36 0.0575(17) 0.0625(18) 0.0223(14) 0.0124(14) 0.0021(12) 0.0110(13)
C37 0.0594(17) 0.0506(16) 0.0268(14) 0.0147(13) 0.0140(13) 0.0060(12)
C38 0.0445(14) 0.0400(14) 0.0269(14) 0.0110(11) 0.0158(11) 0.0072(11)
C39 0.0308(11) 0.0287(12) 0.0253(12) 0.0052(9) 0.0130(9) 0.0118(10)
C40 0.0299(11) 0.0342(12) 0.0254(12) 0.0116(10) 0.0148(10) 0.0083(10)
C41 0.0238(11) 0.0349(12) 0.0259(13) 0.0080(9) 0.0051(9) 0.0082(10)
C42 0.0292(11) 0.0238(11) 0.0244(12) 0.0025(9) 0.0071(9) 0.0072(9)
C43 0.0355(13) 0.0378(13) 0.0290(14) 0.0062(10) 0.0062(11) 0.0081(11)
C44 0.0507(15) 0.0326(13) 0.0256(14) -0.0014(11) 0.0106(11) 0.0053(10)
C45 0.0504(15) 0.0196(11) 0.0364(15) 0.0019(10) 0.0230(12) 0.0039(10)
C46 0.0358(12) 0.0220(11) 0.0384(15) 0.0065(9) 0.0185(11) 0.0088(10)
C47 0.0223(11) 0.0273(12) 0.0331(13) 0.0005(9) 0.0066(9) 0.0117(10)
C48 0.0208(10) 0.0266(11) 0.0255(12) 0.0011(9) 0.0038(9) 0.0104(9)
C49 0.0277(11) 0.0266(12) 0.0332(13) 0.0048(9) 0.0116(10) 0.0083(10)
C50 0.0330(12) 0.0230(11) 0.0353(14) 0.0014(9) 0.0091(10) 0.0078(10)
C51 0.0217(10) 0.0282(12) 0.0319(13) 0.0003(9) 0.0051(9) 0.0125(10)
C52 0.0252(11) 0.0297(12) 0.0424(15) 0.0053(9) 0.0146(10) 0.0116(11)
C53 0.0261(11) 0.0223(11) 0.0399(14) 0.0022(9) 0.0089(10) 0.0079(10)
C54 0.0254(11) 0.0249(12) 0.0403(14) 0.0001(9) 0.0076(10) 0.0138(10)
C55 0.0239(11) 0.0343(13) 0.0410(15) -0.0025(10) 0.0096(10) 0.0171(11)
C56 0.0263(11) 0.0327(13) 0.0366(14) -0.0027(10) 0.0048(10) 0.0159(11)
C57 0.0351(13) 0.0349(14) 0.0471(16) -0.0016(10) 0.0173(12) 0.0199(12)
C58 0.0407(14) 0.0341(13) 0.0433(16) -0.0011(11) 0.0162(12) 0.0148(11)
C59 0.0286(11) 0.0320(12) 0.0257(13) -0.0062(9) -0.0011(10) 0.0101(10)
C60 0.0424(14) 0.0394(15) 0.0576(18) -0.0062(11) 0.0253(13) 0.0217(13)
C61 0.0463(15) 0.0377(15) 0.0602(19) 0.0014(12) 0.0315(14) 0.0154(13)
C62 0.0354(13) 0.0382(14) 0.0219(13) -0.0073(11) -0.0008(10) 0.0127(11)
O12 0.0660(14) 0.0697(15) 0.0846(18) 0.0138(12) 0.0359(13) 0.0105(12)
C63 0.0634(19) 0.075(2) 0.058(2) 0.0163(17) 0.0230(16) 0.0328(17)

loop_
_atom_type_symbol
_atom_type_description
_atom_type_scat_dispersion_real
_atom_type_scat_dispersion_imag
_atom_type_scat_source
C C 0.0033 0.0016 'International Tables Vol C Tables 4.2.6.8 and 6.1.1.4'
H H 0.0000 0.0000 'International Tables Vol C Tables 4.2.6.8 and 6.1.1.4'
Mn Mn 0.3368 0.7283 'International Tables Vol C Tables 4.2.6.8 and 6.1.1.4'
N N 0.0061 0.0033 'International Tables Vol C Tables 4.2.6.8 and 6.1.1.4'
O O 0.0106 0.0060 'International Tables Vol C Tables 4.2.6.8 and 6.1.1.4'

loop_
_geom_angle_atom_site_label_1
_geom_angle_atom_site_label_2
_geom_angle_atom_site_label_3
_geom_angle_site_symmetry_1
_geom_angle_site_symmetry_3
_geom_angle
_geom_angle_publ_flag
O4 Mn1 O3 . . 124.20(7) ?
O4 Mn1 N5 . . 97.14(7) ?
O3 Mn1 N5 . . 93.55(6) ?
O4 Mn1 N3 . . 95.57(7) ?
O3 Mn1 N3 . . 102.67(6) ?
N5 Mn1 N3 . . 148.68(7) ?
O4 Mn1 N4 . . 103.13(7) ?
O3 Mn1 N4 . . 132.37(6) ?
N5 Mn1 N4 . . 73.93(6) ?
N3 Mn1 N4 . . 75.35(6) ?
O9 Mn2 O6 . . 157.09(7) ?
O9 Mn2 O8 . . 79.32(7) ?
O6 Mn2 O8 . . 90.64(6) ?
O9 Mn2 N8 . . 105.79(7) ?
O6 Mn2 N8 . . 93.31(6) ?
O8 Mn2 N8 . . 83.55(7) ?
O9 Mn2 N6 . . 79.22(7) ?
O6 Mn2 N6 . . 93.47(6) ?
O8 Mn2 N6 . . 133.35(7) ?
N8 Mn2 N6 . . 142.32(6) ?
O9 Mn2 N7 . . 96.52(7) ?
O6 Mn2 N7 . . 101.56(6) ?
O8 Mn2 N7 . . 152.58(7) ?
N8 Mn2 N7 . . 71.42(6) ?
N6 Mn2 N7 . . 70.91(6) ?
C9 O1 C8 . . 102.64(16) ?
C1 O3 Mn1 . . 105.69(13) ?
C16 O4 Mn1 . . 121.53(15) ?
C47 O6 Mn2 . . 117.09(13) ?
Mn2 O8 H8A . . 120.0(19) ?
Mn2 O8 H8B . . 131.5(19) ?
H8A O8 H8B . . 102.7(19) ?
C62 O9 Mn2 . . 142.33(18) ?
C54 O11 C55 1_665 . 102.95(17) ?
C9 N1 N2 . . 106.33(18) ?
C8 N2 N1 . . 106.54(17) ?
C24 N3 C28 . . 118.4(2) ?
C24 N3 Mn1 . . 117.73(14) ?
C28 N3 Mn1 . . 123.41(15) ?
C29 N4 C22 . . 108.82(16) ?
C29 N4 C23 . . 112.25(17) ?
C22 N4 C23 . . 112.07(16) ?
C29 N4 Mn1 . . 111.30(13) ?
C22 N4 Mn1 . . 104.64(12) ?
C23 N4 Mn1 . . 107.52(12) ?
C21 N5 C17 . . 118.72(19) ?
C21 N5 Mn1 . . 117.13(14) ?
C17 N5 Mn1 . . 124.01(15) ?
C42 N6 C46 . . 117.20(19) ?
C42 N6 Mn2 . . 115.15(13) ?
C46 N6 Mn2 . . 126.70(15) ?
C41 N7 C40 . . 110.07(16) ?
C41 N7 C34 . . 108.85(16) ?
C40 N7 C34 . . 111.70(16) ?
C41 N7 Mn2 . . 104.51(12) ?
C40 N7 Mn2 . . 108.63(12) ?
C34 N7 Mn2 . . 112.82(12) ?
C39 N8 C35 . . 117.67(19) ?
C39 N8 Mn2 . . 118.30(14) ?
C35 N8 Mn2 . . 123.84(15) ?
C55 N9 N10 . . 106.56(18) ?
C54 N10 N9 1_665 . 106.00(19) ?
N8 C35 C36 . . 123.4(2) ?
N8 C35 H35 . . 118.3 ?
C36 C35 H35 . . 118.3 ?
O2 C1 O3 . . 122.5(2) ?
O2 C1 C2 . . 120.61(19) ?
O3 C1 C2 . . 116.86(19) ?
C7 C2 C3 . . 118.83(19) ?
C7 C2 C1 . . 119.9(2) ?
C3 C2 C1 . . 121.28(19) ?
C4 C3 C2 . . 121.06(19) ?
C4 C3 H3 . . 119.5 ?
C2 C3 H3 . . 119.5 ?
C3 C4 C5 . . 119.6(2) ?
C3 C4 H4 . . 120.2 ?
C5 C4 H4 . . 120.2 ?
C6 C5 C4 . . 119.46(19) ?
C6 C5 C8 . . 121.27(18) ?
C4 C5 C8 . . 119.25(19) ?
C7 C6 C5 . . 120.79(19) ?
C7 C6 H6 . . 119.6 ?
C5 C6 H6 . . 119.6 ?
C6 C7 C2 . . 120.3(2) ?
C6 C7 H7 . . 119.9 ?
C2 C7 H7 . . 119.9 ?
N2 C8 O1 . . 112.19(18) ?
N2 C8 C5 . . 128.85(19) ?
O1 C8 C5 . . 118.93(18) ?
N1 C9 O1 . . 112.29(17) ?
N1 C9 C10 . . 127.7(2) ?
O1 C9 C10 . . 119.97(18) ?
C11 C10 C15 . . 119.09(19) ?
C11 C10 C9 . . 118.48(19) ?
C15 C10 C9 . . 122.43(19) ?
C12 C11 C10 . . 120.6(2) ?
C12 C11 H11 . . 119.7 ?
C10 C11 H11 . . 119.7 ?
C11 C12 C13 . . 120.9(2) ?
C11 C12 H12 . . 119.6 ?
C13 C12 H12 . . 119.6 ?
C12 C13 C14 . . 118.55(19) ?
C12 C13 C16 . 1_445 119.9(2) ?
C14 C13 C16 . 1_445 121.5(2) ?
C13 C14 C15 . . 121.1(2) ?
C13 C14 H14 . . 119.5 ?
C15 C14 H14 . . 119.5 ?
C14 C15 C10 . . 119.8(2) ?
C14 C15 H15 . . 120.1 ?
C10 C15 H15 . . 120.1 ?
O5 C16 O4 . . 125.0(2) ?
O5 C16 C13 . 1_665 118.5(2) ?
O4 C16 C13 . 1_665 116.4(2) ?
N5 C17 C18 . . 122.7(2) ?
N5 C17 H17 . . 118.7 ?
C18 C17 H17 . . 118.7 ?
C19 C18 C17 . . 118.5(2) ?
C19 C18 H18 . . 120.7 ?
C17 C18 H18 . . 120.7 ?
C18 C19 C20 . . 119.2(2) ?
C18 C19 H19 . . 120.4 ?
C20 C19 H19 . . 120.4 ?
C21 C20 C19 . . 119.4(2) ?
C21 C20 H20 . . 120.3 ?
C19 C20 H20 . . 120.3 ?
N5 C21 C20 . . 121.5(2) ?
N5 C21 C22 . . 115.99(19) ?
C20 C21 C22 . . 122.4(2) ?
N4 C22 C21 . . 111.49(17) ?
N4 C22 H22A . . 109.3 ?
C21 C22 H22A . . 109.3 ?
N4 C22 H22B . . 109.3 ?
C21 C22 H22B . . 109.3 ?
H22A C22 H22B . . 108.0 ?
N4 C23 C24 . . 112.66(17) ?
N4 C23 H23A . . 109.1 ?
C24 C23 H23A . . 109.1 ?
N4 C23 H23B . . 109.1 ?
C24 C23 H23B . . 109.1 ?
H23A C23 H23B . . 107.8 ?
N3 C24 C25 . . 122.1(2) ?
N3 C24 C23 . . 116.53(19) ?
C25 C24 C23 . . 121.3(2) ?
C26 C25 C24 . . 118.6(2) ?
C26 C25 H25 . . 120.7 ?
C24 C25 H25 . . 120.7 ?
C27 C26 C25 . . 119.2(2) ?
C27 C26 H26 . . 120.4 ?
C25 C26 H26 . . 120.4 ?
C28 C27 C26 . . 118.9(2) ?
C28 C27 H27 . . 120.5 ?
C26 C27 H27 . . 120.5 ?
N3 C28 C27 . . 122.8(2) ?
N3 C28 H28 . . 118.6 ?
C27 C28 H28 . . 118.6 ?
N4 C29 C30 . . 115.82(18) ?
N4 C29 H29A . . 108.3 ?
C30 C29 H29A . . 108.3 ?
N4 C29 H29B . . 108.3 ?
C30 C29 H29B . . 108.3 ?
H29A C29 H29B . . 107.4 ?
C31 C30 C29 . . 110.88(19) ?
C31 C30 H30A . . 109.5 ?
C29 C30 H30A . . 109.5 ?
C31 C30 H30B . . 109.5 ?
C29 C30 H30B . . 109.5 ?
H30A C30 H30B . . 108.1 ?
C30 C31 C32 . . 113.21(19) ?
C30 C31 H31A . . 108.9 ?
C32 C31 H31A . . 108.9 ?
C30 C31 H31B . . 108.9 ?
C32 C31 H31B . . 108.9 ?
H31A C31 H31B . . 107.7 ?
C33 C32 C31 . . 113.36(19) ?
C33 C32 H32A . . 108.9 ?
C31 C32 H32A . . 108.9 ?
C33 C32 H32B . . 108.9 ?
C31 C32 H32B . . 108.9 ?
H32A C32 H32B . . 107.7 ?
C32 C33 C34 . . 110.99(18) ?
C32 C33 H33A . . 109.4 ?
C34 C33 H33A . . 109.4 ?
C32 C33 H33B . . 109.4 ?
C34 C33 H33B . . 109.4 ?
H33A C33 H33B . . 108.0 ?
N7 C34 C33 . . 115.61(17) ?
N7 C34 H34A . . 108.4 ?
C33 C34 H34A . . 108.4 ?
N7 C34 H34B . . 108.4 ?
C33 C34 H34B . . 108.4 ?
H34A C34 H34B . . 107.4 ?
C35 C36 C37 . . 119.1(2) ?
C35 C36 H36 . . 120.5 ?
C37 C36 H36 . . 120.5 ?
C36 C37 C38 . . 118.7(2) ?
C36 C37 H37 . . 120.7 ?
C38 C37 H37 . . 120.7 ?
C37 C38 C39 . . 119.5(2) ?
C37 C38 H38 . . 120.3 ?
C39 C38 H38 . . 120.3 ?
N8 C39 C38 . . 121.7(2) ?
N8 C39 C40 . . 115.94(18) ?
C38 C39 C40 . . 122.3(2) ?
N7 C40 C39 . . 112.85(17) ?
N7 C40 H40A . . 109.0 ?
C39 C40 H40A . . 109.0 ?
N7 C40 H40B . . 109.0 ?
C39 C40 H40B . . 109.0 ?
H40A C40 H40B . . 107.8 ?
N7 C41 C42 . . 112.15(17) ?
N7 C41 H41A . . 109.2 ?
C42 C41 H41A . . 109.2 ?
N7 C41 H41B . . 109.2 ?
C42 C41 H41B . . 109.2 ?
H41A C41 H41B . . 107.9 ?
N6 C42 C43 . . 122.7(2) ?
N6 C42 C41 . . 116.64(18) ?
C43 C42 C41 . . 120.6(2) ?
C42 C43 C44 . . 119.2(2) ?
C42 C43 H43 . . 120.4 ?
C44 C43 H43 . . 120.4 ?
C45 C44 C43 . . 118.8(2) ?
C45 C44 H44 . . 120.6 ?
C43 C44 H44 . . 120.6 ?
C44 C45 C46 . . 118.9(2) ?
C44 C45 H45 . . 120.5 ?
C46 C45 H45 . . 120.5 ?
N6 C46 C45 . . 123.2(2) ?
N6 C46 H46 . . 118.4 ?
C45 C46 H46 . . 118.4 ?
O7 C47 O6 . . 125.07(19) ?
O7 C47 C48 . . 118.66(19) ?
O6 C47 C48 . . 116.20(18) ?
C49 C48 C53 . . 118.63(19) ?
C49 C48 C47 . . 120.71(19) ?
C53 C48 C47 . . 120.63(19) ?
C48 C49 C50 . . 120.9(2) ?
C48 C49 H49 . . 119.6 ?
C50 C49 H49 . . 119.6 ?
C51 C50 C49 . . 120.1(2) ?
C51 C50 H50 . . 120.0 ?
C49 C50 H50 . . 120.0 ?
C50 C51 C52 . . 119.56(19) ?
C50 C51 C54 . . 120.9(2) ?
C52 C51 C54 . . 119.49(19) ?
C53 C52 C51 . . 119.8(2) ?
C53 C52 H52 . . 120.1 ?
C51 C52 H52 . . 120.1 ?
C52 C53 C48 . . 121.0(2) ?
C52 C53 H53 . . 119.5 ?
C48 C53 H53 . . 119.5 ?
N10 C54 O11 1_445 1_445 112.46(18) ?
N10 C54 C51 1_445 . 129.5(2) ?
O11 C54 C51 1_445 . 118.01(19) ?
N9 C55 O11 . . 112.02(19) ?
N9 C55 C56 . . 131.1(2) ?
O11 C55 C56 . . 116.9(2) ?
C57 C56 C61 . . 119.2(2) ?
C57 C56 C55 . . 119.8(2) ?
C61 C56 C55 . . 121.0(2) ?
C58 C57 C56 . . 120.5(2) ?
C58 C57 H57 . . 119.8 ?
C56 C57 H57 . . 119.8 ?
C59 C58 C57 . . 120.6(2) ?
C59 C58 H58 . . 119.7 ?
C57 C58 H58 . . 119.7 ?
C58 C59 C60 . . 118.9(2) ?
C58 C59 C62 . . 119.2(2) ?
C60 C59 C62 . . 121.9(2) ?
C61 C60 C59 . . 121.3(2) ?
C61 C60 H60 . . 119.3 ?
C59 C60 H60 . . 119.3 ?
C60 C61 C56 . . 119.5(2) ?
C60 C61 H61 . . 120.3 ?
C56 C61 H61 . . 120.3 ?
O10 C62 O9 . . 127.2(2) ?
O10 C62 C59 . . 118.8(2) ?
O9 C62 C59 . . 114.0(2) ?
C63 O12 H12A . . 109.5 ?
O12 C63 H63A . . 109.5 ?
O12 C63 H63B . . 109.5 ?
H63A C63 H63B . . 109.5 ?
O12 C63 H63C . . 109.5 ?
H63A C63 H63C . . 109.5 ?
H63B C63 H63C . . 109.5 ?

loop_
_geom_bond_atom_site_label_1
_geom_bond_atom_site_label_2
_geom_bond_site_symmetry_2
_geom_bond_distance
_geom_bond_publ_flag
Mn1 O4 . 2.0734(16) ?
Mn1 O3 . 2.0930(16) ?
Mn1 N5 . 2.2033(19) ?
Mn1 N3 . 2.2070(19) ?
Mn1 N4 . 2.3330(18) ?
Mn2 O9 . 2.0811(17) ?
Mn2 O6 . 2.1129(15) ?
Mn2 O8 . 2.2093(17) ?
Mn2 N8 . 2.3297(19) ?
Mn2 N6 . 2.331(2) ?
Mn2 N7 . 2.3959(17) ?
O1 C9 . 1.362(3) ?
O1 C8 . 1.371(2) ?
O2 C1 . 1.234(3) ?
O3 C1 . 1.285(3) ?
O4 C16 . 1.257(3) ?
O5 C16 . 1.234(3) ?
O6 C47 . 1.265(3) ?
O7 C47 . 1.231(3) ?
O8 H8A . 0.835(10) ?
O8 H8B . 0.827(10) ?
O9 C62 . 1.255(3) ?
O10 C62 . 1.234(3) ?
O11 C54 1_665 1.358(3) ?
O11 C55 . 1.364(2) ?
N1 C9 . 1.290(3) ?
N1 N2 . 1.405(2) ?
N2 C8 . 1.283(3) ?
N3 C24 . 1.339(3) ?
N3 C28 . 1.342(3) ?
N4 C29 . 1.473(3) ?
N4 C22 . 1.477(3) ?
N4 C23 . 1.480(3) ?
N5 C21 . 1.334(3) ?
N5 C17 . 1.343(3) ?
N6 C42 . 1.341(3) ?
N6 C46 . 1.352(3) ?
N7 C41 . 1.470(3) ?
N7 C40 . 1.473(3) ?
N7 C34 . 1.480(3) ?
N8 C39 . 1.341(3) ?
N8 C35 . 1.345(3) ?
N9 C55 . 1.288(3) ?
N9 N10 . 1.407(3) ?
N10 C54 1_665 1.290(3) ?
C35 C36 . 1.367(4) ?
C35 H35 . 0.95 ?
C1 C2 . 1.494(3) ?
C2 C7 . 1.390(3) ?
C2 C3 . 1.391(3) ?
C3 C4 . 1.376(3) ?
C3 H3 . 0.95 ?
C4 C5 . 1.394(3) ?
C4 H4 . 0.95 ?
C5 C6 . 1.383(3) ?
C5 C8 . 1.455(3) ?
C6 C7 . 1.373(3) ?
C6 H6 . 0.95 ?
C7 H7 . 0.95 ?
C9 C10 . 1.456(3) ?
C10 C11 . 1.384(3) ?
C10 C15 . 1.386(3) ?
C11 C12 . 1.376(3) ?
C11 H11 . 0.95 ?
C12 C13 . 1.379(3) ?
C12 H12 . 0.95 ?
C13 C14 . 1.384(3) ?
C13 C16 1_445 1.512(3) ?
C14 C15 . 1.386(3) ?
C14 H14 . 0.95 ?
C15 H15 . 0.95 ?
C16 C13 1_665 1.512(3) ?
C17 C18 . 1.372(3) ?
C17 H17 . 0.95 ?
C18 C19 . 1.370(4) ?
C18 H18 . 0.95 ?
C19 C20 . 1.380(4) ?
C19 H19 . 0.95 ?
C20 C21 . 1.378(3) ?
C20 H20 . 0.95 ?
C21 C22 . 1.511(3) ?
C22 H22A . 0.99 ?
C22 H22B . 0.99 ?
C23 C24 . 1.511(3) ?
C23 H23A . 0.99 ?
C23 H23B . 0.99 ?
C24 C25 . 1.387(3) ?
C25 C26 . 1.386(3) ?
C25 H25 . 0.95 ?
C26 C27 . 1.376(4) ?
C26 H26 . 0.95 ?
C27 C28 . 1.371(3) ?
C27 H27 . 0.95 ?
C28 H28 . 0.95 ?
C29 C30 . 1.514(3) ?
C29 H29A . 0.99 ?
C29 H29B . 0.99 ?
C30 C31 . 1.513(3) ?
C30 H30A . 0.99 ?
C30 H30B . 0.99 ?
C31 C32 . 1.516(3) ?
C31 H31A . 0.99 ?
C31 H31B . 0.99 ?
C32 C33 . 1.510(3) ?
C32 H32A . 0.99 ?
C32 H32B . 0.99 ?
C33 C34 . 1.513(3) ?
C33 H33A . 0.99 ?
C33 H33B . 0.99 ?
C34 H34A . 0.99 ?
C34 H34B . 0.99 ?
C36 C37 . 1.372(4) ?
C36 H36 . 0.95 ?
C37 C38 . 1.379(4) ?
C37 H37 . 0.95 ?
C38 C39 . 1.389(3) ?
C38 H38 . 0.95 ?
C39 C40 . 1.500(3) ?
C40 H40A . 0.99 ?
C40 H40B . 0.99 ?
C41 C42 . 1.505(3) ?
C41 H41A . 0.99 ?
C41 H41B . 0.99 ?
C42 C43 . 1.382(3) ?
C43 C44 . 1.387(3) ?
C43 H43 . 0.95 ?
C44 C45 . 1.370(4) ?
C44 H44 . 0.95 ?
C45 C46 . 1.381(3) ?
C45 H45 . 0.95 ?
C46 H46 . 0.95 ?
C47 C48 . 1.515(3) ?
C48 C49 . 1.379(3) ?
C48 C53 . 1.391(3) ?
C49 C50 . 1.388(3) ?
C49 H49 . 0.95 ?
C50 C51 . 1.382(3) ?
C50 H50 . 0.95 ?
C51 C52 . 1.390(3) ?
C51 C54 . 1.457(3) ?
C52 C53 . 1.381(3) ?
C52 H52 . 0.95 ?
C53 H53 . 0.95 ?
C54 N10 1_445 1.290(3) ?
C54 O11 1_445 1.358(3) ?
C55 C56 . 1.451(3) ?
C56 C57 . 1.381(3) ?
C56 C61 . 1.395(3) ?
C57 C58 . 1.377(3) ?
C57 H57 . 0.95 ?
C58 C59 . 1.376(3) ?
C58 H58 . 0.95 ?
C59 C60 . 1.378(3) ?
C59 C62 . 1.518(3) ?
C60 C61 . 1.375(3) ?
C60 H60 . 0.95 ?
C61 H61 . 0.95 ?
O12 C63 . 1.397(3) ?
O12 H12A . 0.84 ?
C63 H63A . 0.98 ?
C63 H63B . 0.98 ?
C63 H63C . 0.98 ?

loop_
_geom_torsion_atom_site_label_1
_geom_torsion_atom_site_label_2
_geom_torsion_atom_site_label_3
_geom_torsion_atom_site_label_4
_geom_torsion_site_symmetry_1
_geom_torsion_site_symmetry_2
_geom_torsion_site_symmetry_3
_geom_torsion_site_symmetry_4
_geom_torsion
_geom_torsion_publ_flag
C9 N1 N2 C8 . . . . 0.5(3) ?
C55 N9 N10 C54 . . . 1_665 -0.6(3) ?
C39 N8 C35 C36 . . . . 0.0(3) ?
Mn2 N8 C35 C36 . . . . -175.00(19) ?
Mn1 O3 C1 O2 . . . . -3.2(2) ?
Mn1 O3 C1 C2 . . . . 175.95(14) ?
O2 C1 C2 C7 . . . . -9.5(3) ?
O3 C1 C2 C7 . . . . 171.32(19) ?
O2 C1 C2 C3 . . . . 170.2(2) ?
O3 C1 C2 C3 . . . . -8.9(3) ?
C7 C2 C3 C4 . . . . -0.2(3) ?
C1 C2 C3 C4 . . . . -179.9(2) ?
C2 C3 C4 C5 . . . . -0.1(3) ?
C3 C4 C5 C6 . . . . 0.1(3) ?
C3 C4 C5 C8 . . . . -178.2(2) ?
C4 C5 C6 C7 . . . . 0.1(3) ?
C8 C5 C6 C7 . . . . 178.3(2) ?
C5 C6 C7 C2 . . . . -0.3(3) ?
C3 C2 C7 C6 . . . . 0.3(3) ?
C1 C2 C7 C6 . . . . -179.9(2) ?
N1 N2 C8 O1 . . . . 0.1(3) ?
N1 N2 C8 C5 . . . . 178.1(2) ?
C9 O1 C8 N2 . . . . -0.7(2) ?
C9 O1 C8 C5 . . . . -178.84(19) ?
C6 C5 C8 N2 . . . . -175.7(2) ?
C4 C5 C8 N2 . . . . 2.6(4) ?
C6 C5 C8 O1 . . . . 2.1(3) ?
C4 C5 C8 O1 . . . . -179.65(19) ?
N2 N1 C9 O1 . . . . -1.0(3) ?
N2 N1 C9 C10 . . . . 179.3(2) ?
C8 O1 C9 N1 . . . . 1.0(2) ?
C8 O1 C9 C10 . . . . -179.18(19) ?
N1 C9 C10 C11 . . . . -7.3(4) ?
O1 C9 C10 C11 . . . . 173.0(2) ?
N1 C9 C10 C15 . . . . 173.2(2) ?
O1 C9 C10 C15 . . . . -6.5(3) ?
C15 C10 C11 C12 . . . . -1.5(4) ?
C9 C10 C11 C12 . . . . 179.0(2) ?
C10 C11 C12 C13 . . . . 1.7(4) ?
C11 C12 C13 C14 . . . . -0.7(4) ?
C11 C12 C13 C16 . . . 1_445 179.7(2) ?
C12 C13 C14 C15 . . . . -0.5(4) ?
C16 C13 C14 C15 1_445 . . . 179.1(2) ?
C13 C14 C15 C10 . . . . 0.7(4) ?
C11 C10 C15 C14 . . . . 0.3(4) ?
C9 C10 C15 C14 . . . . 179.8(2) ?
Mn1 O4 C16 O5 . . . . -1.1(3) ?
Mn1 O4 C16 C13 . . . 1_665 177.74(14) ?
C21 N5 C17 C18 . . . . -0.9(3) ?
Mn1 N5 C17 C18 . . . . 174.59(17) ?
N5 C17 C18 C19 . . . . 0.5(4) ?
C17 C18 C19 C20 . . . . 0.7(4) ?
C18 C19 C20 C21 . . . . -1.4(5) ?
C17 N5 C21 C20 . . . . 0.2(3) ?
Mn1 N5 C21 C20 . . . . -175.6(2) ?
C17 N5 C21 C22 . . . . 176.62(18) ?
Mn1 N5 C21 C22 . . . . 0.8(2) ?
C19 C20 C21 N5 . . . . 1.0(4) ?
C19 C20 C21 C22 . . . . -175.2(3) ?
C29 N4 C22 C21 . . . . 75.8(2) ?
C23 N4 C22 C21 . . . . -159.43(17) ?
Mn1 N4 C22 C21 . . . . -43.22(18) ?
N5 C21 C22 N4 . . . . 30.9(3) ?
C20 C21 C22 N4 . . . . -152.7(2) ?
C29 N4 C23 C24 . . . . -88.4(2) ?
C22 N4 C23 C24 . . . . 148.80(18) ?
Mn1 N4 C23 C24 . . . . 34.3(2) ?
C28 N3 C24 C25 . . . . 0.6(3) ?
Mn1 N3 C24 C25 . . . . -172.16(15) ?
C28 N3 C24 C23 . . . . -175.93(19) ?
Mn1 N3 C24 C23 . . . . 11.3(2) ?
N4 C23 C24 N3 . . . . -32.1(3) ?
N4 C23 C24 C25 . . . . 151.34(19) ?
N3 C24 C25 C26 . . . . -0.5(3) ?
C23 C24 C25 C26 . . . . 175.9(2) ?
C24 C25 C26 C27 . . . . 0.0(3) ?
C25 C26 C27 C28 . . . . 0.2(4) ?
C24 N3 C28 C27 . . . . -0.3(3) ?
Mn1 N3 C28 C27 . . . . 172.00(18) ?
C26 C27 C28 N3 . . . . -0.1(4) ?
C22 N4 C29 C30 . . . . 177.15(18) ?
C23 N4 C29 C30 . . . . 52.5(2) ?
Mn1 N4 C29 C30 . . . . -68.0(2) ?
N4 C29 C30 C31 . . . . 166.47(18) ?
C29 C30 C31 C32 . . . . 170.80(19) ?
C30 C31 C32 C33 . . . . 177.88(19) ?
C31 C32 C33 C34 . . . . 176.27(18) ?
C41 N7 C34 C33 . . . . 179.11(17) ?
C40 N7 C34 C33 . . . . -59.1(2) ?
Mn2 N7 C34 C33 . . . . 63.6(2) ?
C32 C33 C34 N7 . . . . -171.73(18) ?
N8 C35 C36 C37 . . . . 0.2(4) ?
C35 C36 C37 C38 . . . . 0.0(4) ?
C36 C37 C38 C39 . . . . -0.5(4) ?
C35 N8 C39 C38 . . . . -0.5(3) ?
Mn2 N8 C39 C38 . . . . 174.78(16) ?
C35 N8 C39 C40 . . . . 177.32(19) ?
Mn2 N8 C39 C40 . . . . -7.4(2) ?
C37 C38 C39 N8 . . . . 0.8(3) ?
C37 C38 C39 C40 . . . . -177.0(2) ?
C41 N7 C40 C39 . . . . -153.58(17) ?
C34 N7 C40 C39 . . . . 85.4(2) ?
Mn2 N7 C40 C39 . . . . -39.7(2) ?
N8 C39 C40 N7 . . . . 32.8(3) ?
C38 C39 C40 N7 . . . . -149.4(2) ?
C40 N7 C41 C42 . . . . 163.69(17) ?
C34 N7 C41 C42 . . . . -73.6(2) ?
Mn2 N7 C41 C42 . . . . 47.21(18) ?
C46 N6 C42 C43 . . . . -0.2(3) ?
Mn2 N6 C42 C43 . . . . 169.44(16) ?
C46 N6 C42 C41 . . . . -176.66(18) ?
Mn2 N6 C42 C41 . . . . -7.1(2) ?
N7 C41 C42 N6 . . . . -29.2(3) ?
N7 C41 C42 C43 . . . . 154.20(19) ?
N6 C42 C43 C44 . . . . -0.1(3) ?
C41 C42 C43 C44 . . . . 176.2(2) ?
C42 C43 C44 C45 . . . . 1.0(3) ?
C43 C44 C45 C46 . . . . -1.5(3) ?
C42 N6 C46 C45 . . . . -0.4(3) ?
Mn2 N6 C46 C45 . . . . -168.61(15) ?
C44 C45 C46 N6 . . . . 1.2(3) ?
Mn2 O6 C47 O7 . . . . 4.4(3) ?
Mn2 O6 C47 C48 . . . . -172.52(13) ?
O7 C47 C48 C49 . . . . -178.7(2) ?
O6 C47 C48 C49 . . . . -1.6(3) ?
O7 C47 C48 C53 . . . . -0.8(3) ?
O6 C47 C48 C53 . . . . 176.3(2) ?
C53 C48 C49 C50 . . . . -1.6(3) ?
C47 C48 C49 C50 . . . . 176.3(2) ?
C48 C49 C50 C51 . . . . 0.2(3) ?
C49 C50 C51 C52 . . . . 0.9(3) ?
C49 C50 C51 C54 . . . . -176.2(2) ?
C50 C51 C52 C53 . . . . -0.6(3) ?
C54 C51 C52 C53 . . . . 176.5(2) ?
C51 C52 C53 C48 . . . . -0.8(3) ?
C49 C48 C53 C52 . . . . 1.9(3) ?
C47 C48 C53 C52 . . . . -176.0(2) ?
C50 C51 C54 N10 . . . 1_445 178.6(2) ?
C52 C51 C54 N10 . . . 1_445 1.5(4) ?
C50 C51 C54 O11 . . . 1_445 0.4(3) ?
C52 C51 C54 O11 . . . 1_445 -176.6(2) ?
N10 N9 C55 O11 . . . . -0.4(3) ?
N10 N9 C55 C56 . . . . 178.8(2) ?
C54 O11 C55 N9 1_665 . . . 1.2(3) ?
C54 O11 C55 C56 1_665 . . . -178.2(2) ?
N9 C55 C56 C57 . . . . 172.8(3) ?
O11 C55 C56 C57 . . . . -8.0(3) ?
N9 C55 C56 C61 . . . . -8.0(4) ?
O11 C55 C56 C61 . . . . 171.2(2) ?
C61 C56 C57 C58 . . . . -0.4(4) ?
C55 C56 C57 C58 . . . . 178.8(2) ?
C56 C57 C58 C59 . . . . 0.6(4) ?
C57 C58 C59 C60 . . . . 0.3(4) ?
C57 C58 C59 C62 . . . . 179.9(2) ?
C58 C59 C60 C61 . . . . -1.3(4) ?
C62 C59 C60 C61 . . . . 179.1(2) ?
C59 C60 C61 C56 . . . . 1.5(4) ?
C57 C56 C61 C60 . . . . -0.6(4) ?
C55 C56 C61 C60 . . . . -179.8(2) ?
Mn2 O9 C62 O10 . . . . -17.8(4) ?
Mn2 O9 C62 C59 . . . . 161.51(19) ?
C58 C59 C62 O10 . . . . 19.7(3) ?
C60 C59 C62 O10 . . . . -160.7(2) ?
C58 C59 C62 O9 . . . . -159.7(2) ?
C60 C59 C62 O9 . . . . 19.9(3) ?
